data_7703587
loop_
_publ_author_name
'Hanprasit, Sasikarn'
'Yoshinari, Nobuto'
'Saito, Daisuke'
'Kato, Masako'
'Konno, Takumi'

_publ_section_title
;
 Homoleptic versus heteroleptic trinuclear systems with mixed l-cysteinate
 and d-penicillaminate regulated by a diphosphine linker.
;
_journal_issue 11
_journal_name_full 'Dalton transactions (Cambridge, England : 2003)'
_journal_page_first 3503
_journal_page_last 3509
_journal_paper_doi 10.1039/d0dt00440e
_journal_volume 49
_journal_year 2020
_chemical_absolute_configuration rm
_chemical_formula_moiety 'C34 H38 Au2 N2 Ni O4 P2 S2, 7[H2 O]'
_chemical_formula_sum 'C34 H52 Au2 N2 Ni O11 P2 S2'
_chemical_formula_weight 1243.48
_space_group_crystal_system triclinic
_space_group_IT_number 1
_space_group_name_Hall 'P 1'
_space_group_name_H-M_alt 'P 1'
_atom_sites_solution_hydrogens geom
_audit_creation_method SHELXL-2018/1
_audit_update_record
;
2020-02-17 deposited with the CCDC.	2020-02-19 downloaded from the CCDC.
;
_cell_angle_alpha 106.128(8)
_cell_angle_beta 99.779(7)
_cell_angle_gamma 104.476(7)
_cell_formula_units_Z 2
_cell_length_a 10.5688(2)
_cell_length_b 15.8075(3)
_cell_length_c 16.1811(4)
_cell_measurement_reflns_used 8947
_cell_measurement_temperature 200(2)
_cell_measurement_theta_max 27.50
_cell_measurement_theta_min 3.05
_cell_volume 2429.8(2)
_computing_cell_refinement 'RAPID AUTO'
_computing_data_collection 'RAPID AUTO (Rigaku, 1995)'
_computing_data_reduction 'RAPID AUTO'
_computing_molecular_graphics 'Mercury 4.1.3'
_computing_structure_refinement 'SHELXL-2018/1 (Sheldrick, 2018)'
_computing_structure_solution 'SHELXS97 (Sheldrick, 2008)'
_diffrn_ambient_temperature 200(2)
_diffrn_detector_area_resol_mean 10.000
_diffrn_measured_fraction_theta_full 0.997
_diffrn_measured_fraction_theta_max 0.997
_diffrn_measurement_device_type 'Rigaku R-AXIS VII'
_diffrn_measurement_method \w
_diffrn_radiation_type MoK\a
_diffrn_radiation_wavelength 0.71075
_diffrn_reflns_av_R_equivalents 0.0418
_diffrn_reflns_av_unetI/netI 0.1852
_diffrn_reflns_Laue_measured_fraction_full 0.997
_diffrn_reflns_Laue_measured_fraction_max 0.997
_diffrn_reflns_limit_h_max 12
_diffrn_reflns_limit_h_min -12
_diffrn_reflns_limit_k_max 15
_diffrn_reflns_limit_k_min -18
_diffrn_reflns_limit_l_max 19
_diffrn_reflns_limit_l_min -19
_diffrn_reflns_number 16287
_diffrn_reflns_point_group_measured_fraction_full 0.830
_diffrn_reflns_point_group_measured_fraction_max 0.830
_diffrn_reflns_theta_full 25.000
_diffrn_reflns_theta_max 25.000
_diffrn_reflns_theta_min 3.046
_diffrn_source 'Rigaku FR-E SuperBright'
_exptl_absorpt_coefficient_mu 6.607
_exptl_absorpt_correction_T_max 1.0000
_exptl_absorpt_correction_T_min 0.4634
_exptl_absorpt_correction_type multi-scan
_exptl_absorpt_process_details 'ABSCOR (Rigaku, 1995)'
_exptl_crystal_colour blue
_exptl_crystal_density_diffrn 1.700
_exptl_crystal_description plate
_exptl_crystal_F_000 1212
_exptl_crystal_size_max 0.150
_exptl_crystal_size_mid 0.080
_exptl_crystal_size_min 0.010
_refine_diff_density_max 2.616
_refine_diff_density_min -1.585
_refine_diff_density_rms 0.194
_refine_ls_abs_structure_details
;
 Classical Flack method preferred over Parsons because s.u. lower.
;
_refine_ls_abs_structure_Flack 0.097(14)
_refine_ls_extinction_method none
_refine_ls_goodness_of_fit_ref 1.003
_refine_ls_hydrogen_treatment constr
_refine_ls_matrix_type full
_refine_ls_number_parameters 751
_refine_ls_number_reflns 14221
_refine_ls_number_restraints 807
_refine_ls_restrained_S_all 0.980
_refine_ls_R_factor_all 0.1219
_refine_ls_R_factor_gt 0.0785
_refine_ls_shift/su_max 0.000
_refine_ls_shift/su_mean 0.000
_refine_ls_structure_factor_coef Fsqd
_refine_ls_weighting_details 'w=1/[\s^2^(Fo^2^)+(0.0733P)^2^] where P=(Fo^2^+2Fc^2^)/3'
_refine_ls_weighting_scheme calc
_refine_ls_wR_factor_gt 0.1672
_refine_ls_wR_factor_ref 0.1862
_reflns_Friedel_coverage 0.666
_reflns_Friedel_fraction_full 0.664
_reflns_Friedel_fraction_max 0.664
_reflns_number_gt 8635
_reflns_number_total 14221
_reflns_threshold_expression 'I > 2\s(I)'
_cod_data_source_file d0dt00440e2.cif
_cod_data_source_block 2ni
_cod_depositor_comments 'Adding full bibliography for 7703586--7703589.cif.'
_cod_original_cell_volume 2429.84(16)
_cod_database_code 7703587
_shelx_shelxl_version_number 2018/1
_shelx_space_group_comment
;
The symmetry employed for this shelxl refinement is uniquely defined
by the following loop, which should always be used as a source of
symmetry information in preference to the above space-group names.
They are only intended as comments.
;
_shelx_estimated_absorpt_t_min 0.437
_shelx_estimated_absorpt_t_max 0.937

loop_
_space_group_symop_operation_xyz
'x, y, z'

loop_
_atom_site_label
_atom_site_type_symbol
_atom_site_fract_x
_atom_site_fract_y
_atom_site_fract_z
_atom_site_U_iso_or_equiv
_atom_site_adp_type
_atom_site_occupancy
_atom_site_site_symmetry_order
_atom_site_calc_flag
_atom_site_refinement_flags_posn
_atom_site_refinement_flags_adp
_atom_site_refinement_flags_occupancy
_atom_site_disorder_assembly
_atom_site_disorder_group
Au1 Au 0.92554(11) 1.15400(8) 0.32367(8) 0.0489(4) Uani 1 1 d . . . . .
Au2 Au 0.75388(11) 0.99356(8) 0.16284(7) 0.0452(4) Uani 1 1 d . . . . .
Au3 Au 0.26621(11) 0.68858(8) 0.48449(7) 0.0449(4) Uani 1 1 d . . . . .
Au4 Au 0.41890(10) 0.86235(8) 0.63229(7) 0.0427(4) Uani 1 1 d . . . . .
Ni1 Ni 0.7528(4) 0.9225(3) 0.3591(2) 0.0430(11) Uani 1 1 d . . . . .
Ni2 Ni 0.2637(4) 0.8870(3) 0.4136(3) 0.0456(11) Uani 1 1 d . . . . .
S1 S 0.8229(9) 1.0920(6) 0.4190(5) 0.044(2) Uani 1 1 d . . . . .
S2 S 0.8166(8) 0.8824(5) 0.2118(6) 0.047(2) Uani 1 1 d . . . . .
S3 S 0.3494(9) 0.7488(6) 0.3838(6) 0.049(2) Uani 1 1 d . . . . .
S4 S 0.3071(8) 0.9495(6) 0.5744(5) 0.043(2) Uani 1 1 d . . . . .
P1 P 1.0181(9) 1.2255(6) 0.2361(6) 0.043(2) Uani 1 1 d . . . . .
P2 P 0.6738(9) 1.0915(6) 0.1095(6) 0.046(2) Uani 1 1 d . . . . .
P3 P 0.1788(9) 0.6249(6) 0.5800(6) 0.045(2) Uani 1 1 d . . . . .
P4 P 0.5209(9) 0.7766(6) 0.6941(5) 0.040(2) Uani 1 1 d . . . . .
O1 O 0.7118(19) 0.9353(13) 0.4841(12) 0.047(5) Uani 1 1 d . . . . .
O2 O 0.816(2) 0.9886(17) 0.6256(13) 0.071(7) Uani 1 1 d . . . . .
O3 O 0.5644(18) 0.9130(13) 0.2895(11) 0.042(4) Uani 1 1 d . . . . .
O4 O 0.391(2) 0.8218(13) 0.1685(12) 0.048(5) Uani 1 1 d . . . . .
O5 O 0.0813(19) 0.8048(13) 0.4094(13) 0.051(4) Uani 1 1 d . . . . .
O6 O -0.071(3) 0.6605(16) 0.3267(16) 0.098(10) Uani 1 1 d . . . . .
O7 O 0.2048(19) 1.0054(13) 0.4068(12) 0.051(4) Uani 1 1 d . . . . .
O8 O 0.2881(19) 1.1536(14) 0.4532(12) 0.048(5) Uani 1 1 d . . . . .
N1 N 0.934(2) 0.9418(17) 0.4360(15) 0.052(5) Uani 1 1 d . . . . .
H1A H 0.939004 0.887289 0.442745 0.063 Uiso 1 1 calc R U . . .
H1B H 1.000292 0.962061 0.410068 0.063 Uiso 1 1 calc R U . . .
N2 N 0.649(2) 0.7803(15) 0.3114(14) 0.047(4) Uani 1 1 d . . . . .
H2A H 0.708166 0.747653 0.313425 0.056 Uiso 1 1 calc R U . . .
H2B H 0.592202 0.766401 0.345828 0.056 Uiso 1 1 calc R U . . .
N3 N 0.179(2) 0.8336(17) 0.2776(15) 0.055(5) Uani 1 1 d . . . . .
H3A H 0.115895 0.859825 0.260268 0.066 Uiso 1 1 calc R U . . .
H3B H 0.242027 0.839037 0.246078 0.066 Uiso 1 1 calc R U . . .
N4 N 0.455(2) 0.9849(17) 0.4424(16) 0.056(5) Uani 1 1 d . . . . .
H4A H 0.519657 0.969044 0.473735 0.067 Uiso 1 1 calc R U . . .
H4B H 0.476597 0.989790 0.391556 0.067 Uiso 1 1 calc R U . . .
C1 C 0.966(3) 1.103(2) 0.5103(17) 0.042(6) Uani 1 1 d . . . . .
H1 H 1.052878 1.127495 0.496634 0.051 Uiso 1 1 calc R U . . .
H2 H 0.964280 1.147341 0.566815 0.051 Uiso 1 1 calc R U . . .
C2 C 0.953(3) 1.008(2) 0.5198(19) 0.047(5) Uani 1 1 d . . . . .
H3 H 1.032435 1.010020 0.564717 0.057 Uiso 1 1 calc R U . . .
C3 C 0.818(3) 0.973(2) 0.544(2) 0.044(5) Uani 1 1 d . . . . .
C4 C 0.668(4) 0.760(2) 0.154(2) 0.068(8) Uani 1 1 d . . . . .
C5 C 0.570(3) 0.755(2) 0.2188(18) 0.045(5) Uani 1 1 d . . . . .
H4 H 0.498953 0.693292 0.198343 0.054 Uiso 1 1 calc R U . . .
C6 C 0.505(3) 0.837(2) 0.2259(18) 0.042(5) Uani 1 1 d . . . . .
C7 C 0.745(3) 0.691(2) 0.161(2) 0.054(7) Uani 1 1 d . . . . .
H5 H 0.787348 0.703529 0.223209 0.080 Uiso 1 1 calc R U . . .
H6 H 0.681972 0.628043 0.134651 0.080 Uiso 1 1 calc R U . . .
H7 H 0.814692 0.698656 0.127965 0.080 Uiso 1 1 calc R U . . .
C8 C 0.594(3) 0.751(2) 0.060(2) 0.067(9) Uani 1 1 d . . . . .
H8 H 0.548188 0.797863 0.063156 0.100 Uiso 1 1 calc R U . . .
H9 H 0.660145 0.759491 0.024390 0.100 Uiso 1 1 calc R U . . .
H10 H 0.527425 0.688878 0.031076 0.100 Uiso 1 1 calc R U . . .
C9 C 0.903(3) 1.2613(18) 0.1666(17) 0.041(6) Uani 1 1 d . . . . .
H11 H 0.853645 1.293529 0.205221 0.049 Uiso 1 1 calc R U . . .
H12 H 0.958044 1.307961 0.146298 0.049 Uiso 1 1 calc R U . . .
C10 C 0.793(3) 1.186(2) 0.082(2) 0.056(7) Uani 1 1 d . . . . .
H13 H 0.839807 1.157431 0.039236 0.068 Uiso 1 1 calc R U . . .
H14 H 0.739106 1.217779 0.052186 0.068 Uiso 1 1 calc R U . . .
C11 C 1.1474(16) 1.3405(11) 0.3035(11) 0.043(6) Uani 1 1 d G . . . .
C12 C 1.2089(19) 1.3499(11) 0.3901(12) 0.036(6) Uani 1 1 d G . . . .
H15 H 1.173099 1.304870 0.415608 0.044 Uiso 1 1 calc R U . . .
C13 C 1.3229(19) 1.4252(12) 0.4392(9) 0.048(7) Uani 1 1 d G . . . .
H16 H 1.364974 1.431621 0.498364 0.058 Uiso 1 1 calc R U . . .
C14 C 1.3753(17) 1.4910(11) 0.4018(12) 0.040(6) Uani 1 1 d G . . . .
H17 H 1.453244 1.542504 0.435447 0.048 Uiso 1 1 calc R U . . .
C15 C 1.3138(19) 1.4816(12) 0.3153(12) 0.061(9) Uani 1 1 d G . . . .
H18 H 1.349638 1.526637 0.289773 0.074 Uiso 1 1 calc R U . . .
C16 C 1.1998(19) 1.4063(14) 0.2662(10) 0.059(9) Uani 1 1 d G . . . .
H19 H 1.157762 1.399886 0.207015 0.071 Uiso 1 1 calc R U . . .
C17 C 1.0932(19) 1.1637(14) 0.1585(12) 0.046(6) Uani 1 1 d G U . . .
C18 C 1.131(2) 1.0895(15) 0.1727(12) 0.057(8) Uani 1 1 d G . . . .
H20 H 1.109524 1.069063 0.220081 0.069 Uiso 1 1 calc R U . . .
C19 C 1.199(2) 1.0452(13) 0.1174(15) 0.093(12) Uani 1 1 d G . . . .
H21 H 1.224352 0.994561 0.127061 0.111 Uiso 1 1 calc R U . . .
C20 C 1.230(2) 1.0752(15) 0.0480(14) 0.060(8) Uani 1 1 d G . . . .
H22 H 1.276279 1.044906 0.010268 0.072 Uiso 1 1 calc R U . . .
C21 C 1.192(2) 1.1493(15) 0.0339(12) 0.081(11) Uani 1 1 d G . . . .
H23 H 1.213376 1.169753 -0.013507 0.097 Uiso 1 1 calc R U . . .
C22 C 1.124(2) 1.1936(12) 0.0892(14) 0.051(7) Uani 1 1 d G . . . .
H24 H 1.098546 1.244255 0.079512 0.061 Uiso 1 1 calc R U . . .
C23 C 0.5431(19) 1.0259(15) 0.0037(12) 0.064(8) Uani 1 1 d G . . . .
C24 C 0.453(2) 0.9415(15) -0.0041(13) 0.071(8) Uani 1 1 d G . . . .
H25 H 0.461823 0.917572 0.043594 0.085 Uiso 1 1 calc R U . . .
C25 C 0.3501(19) 0.8923(12) -0.0815(15) 0.068(8) Uani 1 1 d G . . . .
H26 H 0.288509 0.834596 -0.086795 0.082 Uiso 1 1 calc R U . . .
C26 C 0.3371(18) 0.9273(15) -0.1512(11) 0.069(8) Uani 1 1 d G . . . .
H27 H 0.266784 0.893633 -0.204185 0.083 Uiso 1 1 calc R U . . .
C27 C 0.427(2) 1.0117(16) -0.1435(12) 0.088(11) Uani 1 1 d G . . . .
H28 H 0.418376 1.035645 -0.191188 0.106 Uiso 1 1 calc R U . . .
C28 C 0.530(2) 1.0610(13) -0.0661(15) 0.075(9) Uani 1 1 d G . . . .
H29 H 0.591691 1.118622 -0.060799 0.090 Uiso 1 1 calc R U . . .
C29 C 0.593(2) 1.1576(15) 0.1812(14) 0.054(6) Uani 1 1 d G . . . .
C30 C 0.563(2) 1.2344(16) 0.1680(13) 0.077(9) Uani 1 1 d G . . . .
H30 H 0.587727 1.255077 0.121581 0.093 Uiso 1 1 calc R U . . .
C31 C 0.496(2) 1.2808(13) 0.2227(16) 0.080(9) Uani 1 1 d G . . . .
H31 H 0.475210 1.333257 0.213673 0.096 Uiso 1 1 calc R U . . .
C32 C 0.459(2) 1.2505(16) 0.2906(14) 0.071(8) Uani 1 1 d G . . . .
H32 H 0.413263 1.282213 0.327957 0.085 Uiso 1 1 calc R U . . .
C33 C 0.489(2) 1.1737(17) 0.3038(13) 0.083(10) Uani 1 1 d G . . . .
H33 H 0.463833 1.152988 0.350150 0.100 Uiso 1 1 calc R U . . .
C34 C 0.556(2) 1.1273(13) 0.2490(16) 0.078(9) Uani 1 1 d G . . . .
H34 H 0.576351 1.074805 0.258059 0.094 Uiso 1 1 calc R U . . .
C35 C 0.218(3) 0.682(2) 0.278(2) 0.058(7) Uani 1 1 d . . . . .
H35 H 0.258789 0.677119 0.226590 0.070 Uiso 1 1 calc R U . . .
H36 H 0.172783 0.619065 0.276964 0.070 Uiso 1 1 calc R U . . .
C36 C 0.115(3) 0.735(2) 0.271(2) 0.063(6) Uani 1 1 d . . . . .
H37 H 0.050354 0.702571 0.211228 0.076 Uiso 1 1 calc R U . . .
C37 C 0.035(3) 0.736(2) 0.338(2) 0.061(6) Uani 1 1 d . . . . .
C38 C 0.434(3) 1.0592(19) 0.5948(19) 0.046(6) Uani 1 1 d . . . . .
C39 C 0.440(3) 1.071(2) 0.4955(18) 0.050(5) Uani 1 1 d . . . . .
H38 H 0.516123 1.126439 0.500722 0.060 Uiso 1 1 calc R U . . .
C40 C 0.301(3) 1.074(2) 0.4487(18) 0.045(5) Uani 1 1 d . . . . .
C41 C 0.387(4) 1.146(2) 0.651(2) 0.078(10) Uani 1 1 d . . . . .
H39 H 0.292535 1.137538 0.622524 0.116 Uiso 1 1 calc R U . . .
H40 H 0.394135 1.146960 0.712442 0.116 Uiso 1 1 calc R U . . .
H41 H 0.444925 1.205087 0.651047 0.116 Uiso 1 1 calc R U . . .
C42 C 0.575(3) 1.067(2) 0.633(2) 0.056(7) Uani 1 1 d . . . . .
H42 H 0.597606 1.013986 0.597744 0.084 Uiso 1 1 calc R U . . .
H43 H 0.636222 1.124635 0.633204 0.084 Uiso 1 1 calc R U . . .
H44 H 0.585432 1.066507 0.694600 0.084 Uiso 1 1 calc R U . . .
C43 C 0.313(3) 0.610(2) 0.6627(19) 0.044(6) Uani 1 1 d . . . . .
H45 H 0.265189 0.569850 0.692277 0.053 Uiso 1 1 calc R U . . .
H46 H 0.362734 0.574876 0.627954 0.053 Uiso 1 1 calc R U . . .
C44 C 0.413(3) 0.6885(19) 0.732(2) 0.050(6) Uani 1 1 d . . . . .
H47 H 0.473296 0.664865 0.767395 0.059 Uiso 1 1 calc R U . . .
H48 H 0.366148 0.720360 0.772865 0.059 Uiso 1 1 calc R U . . .
C45 C 0.0982(19) 0.7004(13) 0.6496(12) 0.053(6) Uani 1 1 d G . . . .
C46 C 0.070(2) 0.6833(12) 0.7252(13) 0.068(8) Uani 1 1 d G . . . .
H49 H 0.094963 0.635979 0.742588 0.081 Uiso 1 1 calc R U . . .
C47 C 0.004(2) 0.7354(14) 0.7755(11) 0.058(7) Uani 1 1 d G . . . .
H50 H -0.015992 0.723726 0.827160 0.070 Uiso 1 1 calc R U . . .
C48 C -0.0336(18) 0.8047(13) 0.7501(13) 0.055(7) Uani 1 1 d G . . . .
H51 H -0.078624 0.840313 0.784417 0.065 Uiso 1 1 calc R U . . .
C49 C -0.0049(18) 0.8218(12) 0.6745(14) 0.054(7) Uani 1 1 d G . . . .
H52 H -0.030302 0.869154 0.657100 0.065 Uiso 1 1 calc R U . . .
C50 C 0.0610(18) 0.7697(14) 0.6242(11) 0.047(6) Uani 1 1 d G . . . .
H53 H 0.080652 0.781407 0.572526 0.056 Uiso 1 1 calc R U . . .
C51 C 0.047(2) 0.5154(13) 0.5264(13) 0.054(6) Uani 1 1 d G . . . .
C52 C -0.025(2) 0.4964(14) 0.4394(14) 0.075(9) Uani 1 1 d G . . . .
H54 H -0.005038 0.541218 0.410748 0.090 Uiso 1 1 calc R U . . .
C53 C -0.125(2) 0.4118(16) 0.3944(11) 0.065(8) Uani 1 1 d G . . . .
H55 H -0.174096 0.398792 0.334978 0.078 Uiso 1 1 calc R U . . .
C54 C -0.154(2) 0.3462(13) 0.4364(15) 0.072(8) Uani 1 1 d G . . . .
H56 H -0.222755 0.288396 0.405619 0.087 Uiso 1 1 calc R U . . .
C55 C -0.083(3) 0.3652(15) 0.5234(15) 0.091(13) Uani 1 1 d G . . . .
H57 H -0.102358 0.320426 0.552031 0.109 Uiso 1 1 calc R U . . .
C56 C 0.018(2) 0.4498(17) 0.5684(11) 0.080(9) Uani 1 1 d G U . . .
H58 H 0.066701 0.462851 0.627802 0.096 Uiso 1 1 calc R U . . .
C57 C 0.6089(17) 0.7109(13) 0.6232(12) 0.038(5) Uani 1 1 d G . . . .
C58 C 0.6488(18) 0.6369(12) 0.6355(11) 0.040(6) Uani 1 1 d G . . . .
H59 H 0.627158 0.614125 0.681548 0.048 Uiso 1 1 calc R U . . .
C59 C 0.7204(18) 0.5963(11) 0.5805(13) 0.043(6) Uani 1 1 d G . . . .
H60 H 0.747616 0.545708 0.588862 0.051 Uiso 1 1 calc R U . . .
C60 C 0.7520(18) 0.6296(14) 0.5131(12) 0.056(7) Uani 1 1 d G . . . .
H61 H 0.800918 0.601828 0.475482 0.067 Uiso 1 1 calc R U . . .
C61 C 0.712(2) 0.7036(14) 0.5008(11) 0.054(7) Uani 1 1 d G . . . .
H62 H 0.733761 0.726367 0.454787 0.064 Uiso 1 1 calc R U . . .
C62 C 0.6406(19) 0.7442(11) 0.5559(13) 0.051(7) Uani 1 1 d G . . . .
H63 H 0.613299 0.794785 0.547471 0.062 Uiso 1 1 calc R U . . .
C63 C 0.6527(17) 0.8476(14) 0.7961(11) 0.043(6) Uani 1 1 d G . . . .
C64 C 0.718(2) 0.9360(15) 0.7970(11) 0.077(11) Uani 1 1 d G . . . .
H64 H 0.692096 0.954447 0.747204 0.092 Uiso 1 1 calc R U . . .
C65 C 0.820(2) 0.9975(12) 0.8707(14) 0.065(8) Uani 1 1 d G . . . .
H65 H 0.864788 1.057972 0.871254 0.078 Uiso 1 1 calc R U . . .
C66 C 0.8579(18) 0.9706(14) 0.9435(11) 0.057(7) Uani 1 1 d G . . . .
H66 H 0.928010 1.012640 0.993873 0.069 Uiso 1 1 calc R U . . .
C67 C 0.793(2) 0.8822(15) 0.9427(11) 0.068(9) Uani 1 1 d G . . . .
H67 H 0.818541 0.863782 0.992441 0.082 Uiso 1 1 calc R U . . .
C68 C 0.690(2) 0.8207(11) 0.8690(13) 0.064(9) Uani 1 1 d G . . . .
H68 H 0.645851 0.760256 0.868392 0.077 Uiso 1 1 calc R U . . .

loop_
_atom_site_aniso_label
_atom_site_aniso_U_11
_atom_site_aniso_U_22
_atom_site_aniso_U_33
_atom_site_aniso_U_23
_atom_site_aniso_U_13
_atom_site_aniso_U_12
Au1 0.0476(9) 0.0464(9) 0.0471(9) 0.0051(7) 0.0144(7) 0.0154(8)
Au2 0.0387(9) 0.0459(9) 0.0451(9) 0.0020(7) 0.0147(7) 0.0156(7)
Au3 0.0402(9) 0.0444(9) 0.0429(9) 0.0026(7) 0.0118(7) 0.0135(7)
Au4 0.0423(9) 0.0431(9) 0.0401(8) 0.0058(7) 0.0127(7) 0.0171(7)
Ni1 0.032(2) 0.047(3) 0.040(2) -0.003(2) 0.0144(19) 0.012(2)
Ni2 0.038(2) 0.050(3) 0.048(2) 0.006(2) 0.020(2) 0.016(2)
S1 0.048(5) 0.045(5) 0.030(4) 0.001(4) 0.006(4) 0.011(4)
S2 0.049(5) 0.032(5) 0.060(5) 0.008(4) 0.028(4) 0.014(4)
S3 0.037(5) 0.044(5) 0.068(6) 0.013(4) 0.022(4) 0.016(4)
S4 0.039(5) 0.045(5) 0.045(5) 0.008(4) 0.012(4) 0.018(4)
P1 0.044(5) 0.031(5) 0.057(5) 0.011(4) 0.021(4) 0.013(4)
P2 0.043(5) 0.046(5) 0.041(5) -0.001(4) 0.007(4) 0.018(4)
P3 0.043(5) 0.044(6) 0.049(5) 0.010(4) 0.014(4) 0.021(5)
P4 0.033(5) 0.042(5) 0.039(5) -0.004(4) 0.008(4) 0.019(4)
O1 0.035(7) 0.060(11) 0.041(6) 0.002(6) 0.013(6) 0.018(8)
O2 0.039(11) 0.11(2) 0.042(6) 0.007(8) 0.011(6) 0.011(12)
O3 0.044(8) 0.041(8) 0.039(7) 0.002(6) 0.019(6) 0.018(7)
O4 0.049(9) 0.043(11) 0.047(9) 0.004(8) 0.011(7) 0.020(8)
O5 0.041(8) 0.044(7) 0.059(9) 0.001(7) 0.013(7) 0.014(7)
O6 0.093(14) 0.059(11) 0.097(17) -0.022(10) 0.052(13) -0.015(10)
O7 0.039(7) 0.049(7) 0.057(10) 0.005(6) 0.013(7) 0.011(7)
O8 0.043(10) 0.049(7) 0.033(11) -0.003(7) 0.009(9) 0.005(7)
N1 0.032(7) 0.062(11) 0.050(8) 0.003(8) 0.016(6) 0.008(8)
N2 0.044(9) 0.041(10) 0.047(7) 0.003(6) 0.009(7) 0.015(7)
N3 0.039(11) 0.056(9) 0.050(10) -0.003(6) 0.006(7) 0.006(8)
N4 0.036(7) 0.060(10) 0.054(9) -0.001(8) 0.008(8) 0.009(7)
C1 0.034(11) 0.062(10) 0.021(10) 0.005(9) 0.000(11) 0.015(10)
C2 0.034(7) 0.062(10) 0.042(8) 0.009(7) 0.010(7) 0.019(8)
C3 0.035(7) 0.052(12) 0.043(6) 0.006(7) 0.012(6) 0.021(8)
C4 0.091(14) 0.081(18) 0.075(10) 0.042(12) 0.050(11) 0.065(15)
C5 0.044(10) 0.040(9) 0.044(7) 0.002(6) 0.011(6) 0.017(9)
C6 0.044(9) 0.041(8) 0.040(8) 0.004(7) 0.016(7) 0.017(7)
C7 0.072(18) 0.044(16) 0.059(16) 0.015(13) 0.030(13) 0.036(14)
C8 0.079(17) 0.09(2) 0.082(11) 0.058(14) 0.053(12) 0.050(18)
C9 0.041(9) 0.035(12) 0.037(10) -0.006(9) 0.019(7) 0.009(8)
C10 0.056(10) 0.048(12) 0.045(11) -0.011(10) 0.004(7) 0.018(9)
C11 0.044(9) 0.042(9) 0.038(8) 0.005(7) 0.018(7) 0.012(9)
C12 0.052(11) 0.019(10) 0.036(9) -0.002(8) 0.018(7) 0.017(8)
C13 0.067(13) 0.020(11) 0.050(10) 0.010(8) 0.000(8) 0.011(9)
C14 0.046(12) 0.020(11) 0.055(11) 0.015(10) 0.001(9) 0.020(9)
C15 0.051(14) 0.061(14) 0.062(12) 0.032(11) -0.006(10) 0.000(11)
C16 0.047(14) 0.067(13) 0.052(12) 0.026(10) 0.003(10) -0.001(11)
C17 0.037(11) 0.043(9) 0.045(8) -0.001(6) 0.008(8) 0.011(8)
C18 0.05(2) 0.054(13) 0.068(17) 0.014(13) 0.024(14) 0.024(14)
C19 0.14(3) 0.09(2) 0.11(2) 0.050(17) 0.08(2) 0.08(2)
C20 0.05(2) 0.062(17) 0.075(18) 0.018(14) 0.027(15) 0.022(15)
C21 0.11(3) 0.09(2) 0.088(18) 0.039(15) 0.063(18) 0.060(19)
C22 0.038(17) 0.061(16) 0.048(11) 0.008(12) 0.011(11) 0.018(13)
C23 0.045(11) 0.067(12) 0.048(9) -0.024(9) 0.001(11) 0.018(9)
C24 0.036(13) 0.070(13) 0.080(14) -0.013(11) 0.002(10) 0.023(9)
C25 0.029(12) 0.075(14) 0.075(14) -0.011(11) 0.007(10) 0.017(10)
C26 0.036(14) 0.082(16) 0.074(14) -0.009(12) 0.015(11) 0.032(11)
C27 0.066(18) 0.100(18) 0.060(11) -0.001(13) -0.004(11) 0.007(14)
C28 0.054(15) 0.088(15) 0.057(11) -0.011(11) 0.003(11) 0.024(12)
C29 0.029(15) 0.052(14) 0.041(10) -0.023(8) -0.013(10) 0.002(12)
C30 0.07(2) 0.074(17) 0.075(18) 0.002(14) 0.020(15) 0.034(16)
C31 0.07(2) 0.071(19) 0.085(19) 0.000(14) 0.026(16) 0.030(17)
C32 0.05(2) 0.058(17) 0.066(18) -0.018(13) 0.005(14) 0.005(15)
C33 0.07(2) 0.076(19) 0.094(19) 0.008(15) 0.040(17) 0.026(17)
C34 0.07(2) 0.10(2) 0.070(16) 0.013(15) 0.020(15) 0.041(17)
C35 0.036(12) 0.041(12) 0.064(15) -0.011(12) 0.007(12) -0.008(11)
C36 0.054(12) 0.056(9) 0.063(10) -0.002(8) 0.019(10) 0.009(9)
C37 0.053(11) 0.049(9) 0.061(10) -0.003(7) 0.016(8) 0.006(8)
C38 0.046(10) 0.032(12) 0.050(9) 0.006(8) 0.013(8) 0.004(11)
C39 0.040(8) 0.050(10) 0.048(8) 0.007(7) 0.014(7) 0.004(8)
C40 0.041(8) 0.052(7) 0.035(10) 0.003(7) 0.020(7) 0.008(6)
C41 0.14(3) 0.075(17) 0.059(15) 0.034(15) 0.048(19) 0.069(19)
C42 0.047(10) 0.043(18) 0.074(14) 0.026(15) 0.009(10) 0.001(11)
C43 0.046(9) 0.041(12) 0.048(11) 0.006(10) 0.023(8) 0.020(7)
C44 0.047(10) 0.042(11) 0.057(12) 0.002(10) 0.020(7) 0.022(8)
C45 0.047(16) 0.058(11) 0.035(10) -0.014(8) -0.006(11) 0.026(12)
C46 0.08(2) 0.079(18) 0.039(12) -0.006(12) 0.006(13) 0.041(16)
C47 0.051(18) 0.052(15) 0.044(13) -0.017(11) 0.002(12) 0.013(13)
C48 0.021(16) 0.053(15) 0.063(14) -0.009(12) 0.001(11) 0.002(12)
C49 0.019(15) 0.064(16) 0.064(14) -0.001(11) 0.002(11) 0.018(13)
C50 0.012(14) 0.053(13) 0.050(13) -0.010(11) -0.011(11) 0.010(11)
C51 0.049(10) 0.056(9) 0.043(9) -0.012(7) 0.022(8) 0.020(10)
C52 0.065(15) 0.097(16) 0.045(10) -0.007(9) 0.018(9) 0.028(12)
C53 0.053(14) 0.089(16) 0.042(12) -0.004(9) 0.004(10) 0.040(11)
C54 0.059(15) 0.095(17) 0.061(12) 0.007(10) 0.013(11) 0.043(13)
C55 0.09(2) 0.077(11) 0.072(13) 0.020(11) -0.008(13) 0.001(13)
C56 0.074(13) 0.074(11) 0.072(11) 0.010(8) 0.017(9) 0.008(9)
C57 0.027(13) 0.036(11) 0.039(9) 0.000(7) -0.002(9) 0.009(11)
C58 0.026(14) 0.033(12) 0.045(13) -0.001(10) -0.005(10) 0.007(10)
C59 0.025(14) 0.047(15) 0.037(13) -0.006(10) -0.013(10) 0.014(11)
C60 0.053(18) 0.064(16) 0.047(14) 0.006(12) 0.005(12) 0.030(13)
C61 0.043(17) 0.069(16) 0.052(14) 0.014(12) 0.012(12) 0.029(13)
C62 0.045(17) 0.064(16) 0.053(13) 0.020(12) 0.014(12) 0.031(13)
C63 0.034(9) 0.056(10) 0.045(8) 0.007(8) 0.027(9) 0.023(8)
C64 0.085(19) 0.065(11) 0.057(12) 0.014(10) 0.007(12) 0.000(11)
C65 0.060(15) 0.071(12) 0.049(12) 0.002(9) 0.023(11) 0.008(10)
C66 0.045(14) 0.074(13) 0.041(11) -0.004(11) 0.026(11) 0.014(11)
C67 0.054(16) 0.083(15) 0.053(10) 0.011(11) 0.013(10) 0.010(12)
C68 0.056(16) 0.072(14) 0.054(10) 0.017(10) 0.010(11) 0.008(12)

loop_
_atom_type_symbol
_atom_type_description
_atom_type_scat_dispersion_real
_atom_type_scat_dispersion_imag
_atom_type_scat_source
C C 0.0033 0.0016 'International Tables Vol C Tables 4.2.6.8 and 6.1.1.4'
H H 0.0000 0.0000 'International Tables Vol C Tables 4.2.6.8 and 6.1.1.4'
O O 0.0106 0.0060 'International Tables Vol C Tables 4.2.6.8 and 6.1.1.4'
N N 0.0061 0.0033 'International Tables Vol C Tables 4.2.6.8 and 6.1.1.4'
Au Au -2.0133 8.8022 'International Tables Vol C Tables 4.2.6.8 and 6.1.1.4'
Ni Ni 0.3393 1.1124 'International Tables Vol C Tables 4.2.6.8 and 6.1.1.4'
P P 0.1023 0.0942 'International Tables Vol C Tables 4.2.6.8 and 6.1.1.4'
S S 0.1246 0.1234 'International Tables Vol C Tables 4.2.6.8 and 6.1.1.4'

loop_
_geom_angle_atom_site_label_1
_geom_angle_atom_site_label_2
_geom_angle_atom_site_label_3
_geom_angle
_geom_angle_site_symmetry_1
_geom_angle_site_symmetry_3
_geom_angle_publ_flag
P1 Au1 S1 174.6(3) . . ?
P1 Au1 Au2 90.1(2) . . ?
S1 Au1 Au2 92.6(2) . . ?
P2 Au2 S2 174.6(3) . . ?
P2 Au2 Au1 89.1(2) . . ?
S2 Au2 Au1 95.3(2) . . ?
P3 Au3 S3 178.0(3) . . ?
P3 Au3 Au4 90.7(2) . . ?
S3 Au3 Au4 91.3(2) . . ?
P4 Au4 S4 176.9(3) . . ?
P4 Au4 Au3 86.9(2) . . ?
S4 Au4 Au3 93.6(2) . . ?
N1 Ni1 O3 174.5(9) . . ?
N1 Ni1 N2 107.6(10) . . ?
O3 Ni1 N2 76.2(8) . . ?
N1 Ni1 O1 78.0(9) . . ?
O3 Ni1 O1 98.1(7) . . ?
N2 Ni1 O1 91.3(8) . . ?
N1 Ni1 S1 82.7(8) . . ?
O3 Ni1 S1 93.0(6) . . ?
N2 Ni1 S1 166.5(7) . . ?
O1 Ni1 S1 82.3(6) . . ?
N1 Ni1 S2 96.3(7) . . ?
O3 Ni1 S2 88.1(5) . . ?
N2 Ni1 S2 82.0(7) . . ?
O1 Ni1 S2 169.5(6) . . ?
S1 Ni1 S2 105.9(3) . . ?
O5 Ni2 N3 79.8(9) . . ?
O5 Ni2 N4 169.5(9) . . ?
N3 Ni2 N4 110.1(10) . . ?
O5 Ni2 O7 97.6(8) . . ?
N3 Ni2 O7 85.0(9) . . ?
N4 Ni2 O7 80.1(9) . . ?
O5 Ni2 S4 88.9(6) . . ?
N3 Ni2 S4 165.8(7) . . ?
N4 Ni2 S4 80.8(7) . . ?
O7 Ni2 S4 88.1(6) . . ?
O5 Ni2 S3 89.9(6) . . ?
N3 Ni2 S3 83.3(7) . . ?
N4 Ni2 S3 94.7(7) . . ?
O7 Ni2 S3 164.8(6) . . ?
S4 Ni2 S3 105.3(3) . . ?
C1 S1 Au1 104.5(10) . . ?
C1 S1 Ni1 95.1(10) . . ?
Au1 S1 Ni1 109.8(3) . . ?
C4 S2 Au2 109.2(10) . . ?
C4 S2 Ni1 95.4(10) . . ?
Au2 S2 Ni1 97.6(3) . . ?
C35 S3 Au3 103.4(11) . . ?
C35 S3 Ni2 93.8(10) . . ?
Au3 S3 Ni2 97.6(3) . . ?
C38 S4 Au4 105.9(10) . . ?
C38 S4 Ni2 99.1(10) . . ?
Au4 S4 Ni2 106.9(3) . . ?
C17 P1 C9 103.1(12) . . ?
C17 P1 C11 107.6(10) . . ?
C9 P1 C11 100.5(11) . . ?
C17 P1 Au1 117.7(8) . . ?
C9 P1 Au1 114.8(10) . . ?
C11 P1 Au1 111.4(7) . . ?
C29 P2 C23 105.4(11) . . ?
C29 P2 C10 101.8(13) . . ?
C23 P2 C10 103.7(13) . . ?
C29 P2 Au2 114.6(9) . . ?
C23 P2 Au2 109.8(8) . . ?
C10 P2 Au2 120.1(11) . . ?
C51 P3 C45 104.4(11) . . ?
C51 P3 C43 108.8(12) . . ?
C45 P3 C43 104.7(11) . . ?
C51 P3 Au3 114.2(8) . . ?
C45 P3 Au3 112.0(8) . . ?
C43 P3 Au3 112.1(10) . . ?
C63 P4 C57 104.0(9) . . ?
C63 P4 C44 101.8(12) . . ?
C57 P4 C44 104.6(12) . . ?
C63 P4 Au4 112.4(8) . . ?
C57 P4 Au4 114.9(7) . . ?
C44 P4 Au4 117.5(10) . . ?
C3 O1 Ni1 110.4(18) . . ?
C6 O3 Ni1 114.1(17) . . ?
C37 O5 Ni2 111(2) . . ?
C40 O7 Ni2 107(2) . . ?
C2 N1 Ni1 108.8(18) . . ?
C2 N1 H1A 109.9 . . ?
Ni1 N1 H1A 109.9 . . ?
C2 N1 H1B 109.9 . . ?
Ni1 N1 H1B 109.9 . . ?
H1A N1 H1B 108.3 . . ?
C5 N2 Ni1 108.4(18) . . ?
C5 N2 H2A 110.0 . . ?
Ni1 N2 H2A 110.0 . . ?
C5 N2 H2B 110.0 . . ?
Ni1 N2 H2B 110.0 . . ?
H2A N2 H2B 108.4 . . ?
C36 N3 Ni2 97.5(19) . . ?
C36 N3 H3A 112.3 . . ?
Ni2 N3 H3A 112.3 . . ?
C36 N3 H3B 112.3 . . ?
Ni2 N3 H3B 112.3 . . ?
H3A N3 H3B 109.9 . . ?
C39 N4 Ni2 104.1(18) . . ?
C39 N4 H4A 110.9 . . ?
Ni2 N4 H4A 110.9 . . ?
C39 N4 H4B 110.9 . . ?
Ni2 N4 H4B 110.9 . . ?
H4A N4 H4B 109.0 . . ?
C2 C1 S1 109.1(19) . . ?
C2 C1 H1 109.9 . . ?
S1 C1 H1 109.9 . . ?
C2 C1 H2 109.9 . . ?
S1 C1 H2 109.9 . . ?
H1 C1 H2 108.3 . . ?
N1 C2 C1 110(3) . . ?
N1 C2 C3 103(2) . . ?
C1 C2 C3 109(2) . . ?
N1 C2 H3 111.7 . . ?
C1 C2 H3 111.7 . . ?
C3 C2 H3 111.7 . . ?
O1 C3 O2 121(3) . . ?
O1 C3 C2 119(3) . . ?
O2 C3 C2 120(3) . . ?
C7 C4 C8 116(3) . . ?
C7 C4 C5 107(3) . . ?
C8 C4 C5 113(3) . . ?
C7 C4 S2 102(2) . . ?
C8 C4 S2 111(2) . . ?
C5 C4 S2 107(2) . . ?
N2 C5 C6 102(2) . . ?
N2 C5 C4 111(2) . . ?
C6 C5 C4 109(2) . . ?
N2 C5 H4 111.7 . . ?
C6 C5 H4 111.7 . . ?
C4 C5 H4 111.7 . . ?
O3 C6 O4 123(3) . . ?
O3 C6 C5 118(2) . . ?
O4 C6 C5 119(2) . . ?
C4 C7 H5 109.5 . . ?
C4 C7 H6 109.5 . . ?
H5 C7 H6 109.5 . . ?
C4 C7 H7 109.5 . . ?
H5 C7 H7 109.5 . . ?
H6 C7 H7 109.5 . . ?
C4 C8 H8 109.5 . . ?
C4 C8 H9 109.5 . . ?
H8 C8 H9 109.5 . . ?
C4 C8 H10 109.5 . . ?
H8 C8 H10 109.5 . . ?
H9 C8 H10 109.5 . . ?
C10 C9 P1 120(2) . . ?
C10 C9 H11 107.4 . . ?
P1 C9 H11 107.4 . . ?
C10 C9 H12 107.4 . . ?
P1 C9 H12 107.4 . . ?
H11 C9 H12 106.9 . . ?
C9 C10 P2 113(2) . . ?
C9 C10 H13 109.0 . . ?
P2 C10 H13 109.0 . . ?
C9 C10 H14 109.0 . . ?
P2 C10 H14 109.0 . . ?
H13 C10 H14 107.8 . . ?
C12 C11 C16 120.0 . . ?
C12 C11 P1 116.1(11) . . ?
C16 C11 P1 122.8(11) . . ?
C13 C12 C11 120.0 . . ?
C13 C12 H15 120.0 . . ?
C11 C12 H15 120.0 . . ?
C12 C13 C14 120.0 . . ?
C12 C13 H16 120.0 . . ?
C14 C13 H16 120.0 . . ?
C15 C14 C13 120.0 . . ?
C15 C14 H17 120.0 . . ?
C13 C14 H17 120.0 . . ?
C14 C15 C16 120.0 . . ?
C14 C15 H18 120.0 . . ?
C16 C15 H18 120.0 . . ?
C15 C16 C11 120.0 . . ?
C15 C16 H19 120.0 . . ?
C11 C16 H19 120.0 . . ?
C18 C17 C22 120.0 . . ?
C18 C17 P1 119.1(13) . . ?
C22 C17 P1 120.7(13) . . ?
C19 C18 C17 120.0 . . ?
C19 C18 H20 120.0 . . ?
C17 C18 H20 120.0 . . ?
C18 C19 C20 120.0 . . ?
C18 C19 H21 120.0 . . ?
C20 C19 H21 120.0 . . ?
C21 C20 C19 120.0 . . ?
C21 C20 H22 120.0 . . ?
C19 C20 H22 120.0 . . ?
C22 C21 C20 120.0 . . ?
C22 C21 H23 120.0 . . ?
C20 C21 H23 120.0 . . ?
C21 C22 C17 120.0 . . ?
C21 C22 H24 120.0 . . ?
C17 C22 H24 120.0 . . ?
C24 C23 C28 120.0 . . ?
C24 C23 P2 118.6(14) . . ?
C28 C23 P2 121.4(14) . . ?
C25 C24 C23 120.0 . . ?
C25 C24 H25 120.0 . . ?
C23 C24 H25 120.0 . . ?
C24 C25 C26 120.0 . . ?
C24 C25 H26 120.0 . . ?
C26 C25 H26 120.0 . . ?
C27 C26 C25 120.0 . . ?
C27 C26 H27 120.0 . . ?
C25 C26 H27 120.0 . . ?
C26 C27 C28 120.0 . . ?
C26 C27 H28 120.0 . . ?
C28 C27 H28 120.0 . . ?
C27 C28 C23 120.0 . . ?
C27 C28 H29 120.0 . . ?
C23 C28 H29 120.0 . . ?
C30 C29 C34 120.0 . . ?
C30 C29 P2 122.1(16) . . ?
C34 C29 P2 117.8(16) . . ?
C31 C30 C29 120.0 . . ?
C31 C30 H30 120.0 . . ?
C29 C30 H30 120.0 . . ?
C32 C31 C30 120.0 . . ?
C32 C31 H31 120.0 . . ?
C30 C31 H31 120.0 . . ?
C31 C32 C33 120.0 . . ?
C31 C32 H32 120.0 . . ?
C33 C32 H32 120.0 . . ?
C34 C33 C32 120.0 . . ?
C34 C33 H33 120.0 . . ?
C32 C33 H33 120.0 . . ?
C33 C34 C29 120.0 . . ?
C33 C34 H34 120.0 . . ?
C29 C34 H34 120.0 . . ?
C36 C35 S3 107(2) . . ?
C36 C35 H35 110.3 . . ?
S3 C35 H35 110.3 . . ?
C36 C35 H36 110.3 . . ?
S3 C35 H36 110.3 . . ?
H35 C35 H36 108.5 . . ?
C37 C36 N3 107(3) . . ?
C37 C36 C35 115(3) . . ?
N3 C36 C35 113(3) . . ?
C37 C36 H37 107.0 . . ?
N3 C36 H37 107.0 . . ?
C35 C36 H37 107.0 . . ?
O5 C37 O6 122(3) . . ?
O5 C37 C36 116(3) . . ?
O6 C37 C36 121(3) . . ?
C42 C38 C41 113(3) . . ?
C42 C38 C39 103(2) . . ?
C41 C38 C39 107(2) . . ?
C42 C38 S4 116(2) . . ?
C41 C38 S4 110(2) . . ?
C39 C38 S4 107.4(19) . . ?
N4 C39 C40 106(2) . . ?
N4 C39 C38 105(2) . . ?
C40 C39 C38 110(2) . . ?
N4 C39 H38 112.1 . . ?
C40 C39 H38 112.1 . . ?
C38 C39 H38 112.1 . . ?
O7 C40 O8 118(3) . . ?
O7 C40 C39 124(3) . . ?
O8 C40 C39 118(3) . . ?
C38 C41 H39 109.5 . . ?
C38 C41 H40 109.5 . . ?
H39 C41 H40 109.5 . . ?
C38 C41 H41 109.5 . . ?
H39 C41 H41 109.5 . . ?
H40 C41 H41 109.5 . . ?
C38 C42 H42 109.5 . . ?
C38 C42 H43 109.5 . . ?
H42 C42 H43 109.5 . . ?
C38 C42 H44 109.5 . . ?
H42 C42 H44 109.5 . . ?
H43 C42 H44 109.5 . . ?
C44 C43 P3 122(2) . . ?
C44 C43 H45 106.8 . . ?
P3 C43 H45 106.8 . . ?
C44 C43 H46 106.8 . . ?
P3 C43 H46 106.8 . . ?
H45 C43 H46 106.7 . . ?
C43 C44 P4 116(2) . . ?
C43 C44 H47 108.3 . . ?
P4 C44 H47 108.3 . . ?
C43 C44 H48 108.3 . . ?
P4 C44 H48 108.3 . . ?
H47 C44 H48 107.4 . . ?
C46 C45 C50 120.0 . . ?
C46 C45 P3 119.0(13) . . ?
C50 C45 P3 121.0(13) . . ?
C45 C46 C47 120.0 . . ?
C45 C46 H49 120.0 . . ?
C47 C46 H49 120.0 . . ?
C48 C47 C46 120.0 . . ?
C48 C47 H50 120.0 . . ?
C46 C47 H50 120.0 . . ?
C47 C48 C49 120.0 . . ?
C47 C48 H51 120.0 . . ?
C49 C48 H51 120.0 . . ?
C48 C49 C50 120.0 . . ?
C48 C49 H52 120.0 . . ?
C50 C49 H52 120.0 . . ?
C49 C50 C45 120.0 . . ?
C49 C50 H53 120.0 . . ?
C45 C50 H53 120.0 . . ?
C52 C51 C56 120.0 . . ?
C52 C51 P3 117.9(14) . . ?
C56 C51 P3 122.1(14) . . ?
C53 C52 C51 120.0 . . ?
C53 C52 H54 120.0 . . ?
C51 C52 H54 120.0 . . ?
C54 C53 C52 120.0 . . ?
C54 C53 H55 120.0 . . ?
C52 C53 H55 120.0 . . ?
C53 C54 C55 120.0 . . ?
C53 C54 H56 120.0 . . ?
C55 C54 H56 120.0 . . ?
C56 C55 C54 120.0 . . ?
C56 C55 H57 120.0 . . ?
C54 C55 H57 120.0 . . ?
C55 C56 C51 120.0 . . ?
C55 C56 H58 120.0 . . ?
C51 C56 H58 120.0 . . ?
C58 C57 C62 120.0 . . ?
C58 C57 P4 125.4(12) . . ?
C62 C57 P4 114.5(12) . . ?
C57 C58 C59 120.0 . . ?
C57 C58 H59 120.0 . . ?
C59 C58 H59 120.0 . . ?
C60 C59 C58 120.0 . . ?
C60 C59 H60 120.0 . . ?
C58 C59 H60 120.0 . . ?
C59 C60 C61 120.0 . . ?
C59 C60 H61 120.0 . . ?
C61 C60 H61 120.0 . . ?
C60 C61 C62 120.0 . . ?
C60 C61 H62 120.0 . . ?
C62 C61 H62 120.0 . . ?
C61 C62 C57 120.0 . . ?
C61 C62 H63 120.0 . . ?
C57 C62 H63 120.0 . . ?
C64 C63 C68 120.0 . . ?
C64 C63 P4 113.9(13) . . ?
C68 C63 P4 126.1(13) . . ?
C65 C64 C63 120.0 . . ?
C65 C64 H64 120.0 . . ?
C63 C64 H64 120.0 . . ?
C64 C65 C66 120.0 . . ?
C64 C65 H65 120.0 . . ?
C66 C65 H65 120.0 . . ?
C67 C66 C65 120.0 . . ?
C67 C66 H66 120.0 . . ?
C65 C66 H66 120.0 . . ?
C66 C67 C68 120.0 . . ?
C66 C67 H67 120.0 . . ?
C68 C67 H67 120.0 . . ?
C67 C68 C63 120.0 . . ?
C67 C68 H68 120.0 . . ?
C63 C68 H68 120.0 . . ?

loop_
_geom_bond_atom_site_label_1
_geom_bond_atom_site_label_2
_geom_bond_distance
_geom_bond_site_symmetry_2
_geom_bond_publ_flag
Au1 P1 2.248(9) . ?
Au1 S1 2.322(9) . ?
Au1 Au2 2.9874(16) . ?
Au2 P2 2.237(9) . ?
Au2 S2 2.309(8) . ?
Au3 P3 2.267(10) . ?
Au3 S3 2.295(10) . ?
Au3 Au4 2.9482(16) . ?
Au4 P4 2.263(8) . ?
Au4 S4 2.308(8) . ?
Ni1 N1 2.00(2) . ?
Ni1 O3 2.061(18) . ?
Ni1 N2 2.09(2) . ?
Ni1 O1 2.106(18) . ?
Ni1 S1 2.446(10) . ?
Ni1 S2 2.542(9) . ?
Ni2 O5 2.02(2) . ?
Ni2 N3 2.07(2) . ?
Ni2 N4 2.10(2) . ?
Ni2 O7 2.14(2) . ?
Ni2 S4 2.428(9) . ?
Ni2 S3 2.526(10) . ?
S1 C1 1.86(3) . ?
S2 C4 2.02(4) . ?
S3 C35 1.86(3) . ?
S4 C38 1.81(3) . ?
P1 C17 1.791(17) . ?
P1 C9 1.82(3) . ?
P1 C11 1.873(16) . ?
P2 C29 1.812(18) . ?
P2 C23 1.847(16) . ?
P2 C10 1.91(3) . ?
P3 C51 1.801(19) . ?
P3 C45 1.872(17) . ?
P3 C43 1.88(3) . ?
P4 C63 1.826(16) . ?
P4 C57 1.855(16) . ?
P4 C44 1.88(3) . ?
O1 C3 1.24(3) . ?
O2 C3 1.27(3) . ?
O3 C6 1.27(3) . ?
O4 C6 1.31(3) . ?
O5 C37 1.27(3) . ?
O6 C37 1.37(4) . ?
O7 C40 1.22(3) . ?
O8 C40 1.28(3) . ?
N1 C2 1.41(3) . ?
N1 H1A 0.9100 . ?
N1 H1B 0.9100 . ?
N2 C5 1.48(3) . ?
N2 H2A 0.9100 . ?
N2 H2B 0.9100 . ?
N3 C36 1.51(4) . ?
N3 H3A 0.9100 . ?
N3 H3B 0.9100 . ?
N4 C39 1.46(4) . ?
N4 H4A 0.9100 . ?
N4 H4B 0.9100 . ?
C1 C2 1.53(4) . ?
C1 H1 0.9900 . ?
C1 H2 0.9900 . ?
C2 C3 1.56(4) . ?
C2 H3 1.0000 . ?
C4 C7 1.53(4) . ?
C4 C8 1.54(4) . ?
C4 C5 1.59(4) . ?
C5 C6 1.59(4) . ?
C5 H4 1.0000 . ?
C7 H5 0.9800 . ?
C7 H6 0.9800 . ?
C7 H7 0.9800 . ?
C8 H8 0.9800 . ?
C8 H9 0.9800 . ?
C8 H10 0.9800 . ?
C9 C10 1.58(4) . ?
C9 H11 0.9900 . ?
C9 H12 0.9900 . ?
C10 H13 0.9900 . ?
C10 H14 0.9900 . ?
C11 C12 1.3900 . ?
C11 C16 1.3900 . ?
C12 C13 1.3900 . ?
C12 H15 0.9500 . ?
C13 C14 1.3900 . ?
C13 H16 0.9500 . ?
C14 C15 1.3900 . ?
C14 H17 0.9500 . ?
C15 C16 1.3900 . ?
C15 H18 0.9500 . ?
C16 H19 0.9500 . ?
C17 C18 1.3900 . ?
C17 C22 1.3900 . ?
C18 C19 1.3900 . ?
C18 H20 0.9500 . ?
C19 C20 1.3900 . ?
C19 H21 0.9500 . ?
C20 C21 1.3900 . ?
C20 H22 0.9500 . ?
C21 C22 1.3900 . ?
C21 H23 0.9500 . ?
C22 H24 0.9500 . ?
C23 C24 1.3900 . ?
C23 C28 1.3900 . ?
C24 C25 1.3900 . ?
C24 H25 0.9500 . ?
C25 C26 1.3900 . ?
C25 H26 0.9500 . ?
C26 C27 1.3900 . ?
C26 H27 0.9500 . ?
C27 C28 1.3900 . ?
C27 H28 0.9500 . ?
C28 H29 0.9500 . ?
C29 C30 1.3900 . ?
C29 C34 1.3900 . ?
C30 C31 1.3900 . ?
C30 H30 0.9500 . ?
C31 C32 1.3900 . ?
C31 H31 0.9500 . ?
C32 C33 1.3900 . ?
C32 H32 0.9500 . ?
C33 C34 1.3900 . ?
C33 H33 0.9500 . ?
C34 H34 0.9500 . ?
C35 C36 1.52(4) . ?
C35 H35 0.9900 . ?
C35 H36 0.9900 . ?
C36 C37 1.48(4) . ?
C36 H37 1.0000 . ?
C38 C42 1.47(4) . ?
C38 C41 1.67(4) . ?
C38 C39 1.68(4) . ?
C39 C40 1.55(4) . ?
C39 H38 1.0000 . ?
C41 H39 0.9800 . ?
C41 H40 0.9800 . ?
C41 H41 0.9800 . ?
C42 H42 0.9800 . ?
C42 H43 0.9800 . ?
C42 H44 0.9800 . ?
C43 C44 1.45(3) . ?
C43 H45 0.9900 . ?
C43 H46 0.9900 . ?
C44 H47 0.9900 . ?
C44 H48 0.9900 . ?
C45 C46 1.3900 . ?
C45 C50 1.3900 . ?
C46 C47 1.3900 . ?
C46 H49 0.9500 . ?
C47 C48 1.3900 . ?
C47 H50 0.9500 . ?
C48 C49 1.3900 . ?
C48 H51 0.9500 . ?
C49 C50 1.3900 . ?
C49 H52 0.9500 . ?
C50 H53 0.9500 . ?
C51 C52 1.3900 . ?
C51 C56 1.3900 . ?
C52 C53 1.3900 . ?
C52 H54 0.9500 . ?
C53 C54 1.3900 . ?
C53 H55 0.9500 . ?
C54 C55 1.3900 . ?
C54 H56 0.9500 . ?
C55 C56 1.3900 . ?
C55 H57 0.9500 . ?
C56 H58 0.9500 . ?
C57 C58 1.3900 . ?
C57 C62 1.3900 . ?
C58 C59 1.3900 . ?
C58 H59 0.9500 . ?
C59 C60 1.3900 . ?
C59 H60 0.9500 . ?
C60 C61 1.3900 . ?
C60 H61 0.9500 . ?
C61 C62 1.3900 . ?
C61 H62 0.9500 . ?
C62 H63 0.9500 . ?
C63 C64 1.3900 . ?
C63 C68 1.3900 . ?
C64 C65 1.3900 . ?
C64 H64 0.9500 . ?
C65 C66 1.3900 . ?
C65 H65 0.9500 . ?
C66 C67 1.3900 . ?
C66 H66 0.9500 . ?
C67 C68 1.3900 . ?
C67 H67 0.9500 . ?
C68 H68 0.9500 . ?

loop_
_geom_hbond_atom_site_label_D
_geom_hbond_atom_site_label_H
_geom_hbond_atom_site_label_A
_geom_hbond_distance_DH
_geom_hbond_distance_HA
_geom_hbond_distance_DA
_geom_hbond_angle_DHA
_geom_hbond_site_symmetry_A
_geom_hbond_publ_flag
N1 H1A O5 0.91 2.26 2.95(3) 131.6 1_655 yes
N1 H1B O7 0.91 2.11 2.95(3) 152.3 1_655 yes
N2 H2B S3 0.91 2.70 3.52(3) 150.2 . yes
N3 H3B O4 0.91 2.20 3.10(3) 167.9 . yes
N4 H4A O1 0.91 2.22 3.03(3) 148.7 . yes
N4 H4B O3 0.91 2.24 2.97(3) 136.6 . yes
C7 H5 O6 0.98 2.41 3.27(4) 146.3 1_655 yes
C8 H8 O4 0.98 2.59 3.22(4) 121.8 . yes
C42 H42 O1 0.98 2.57 3.48(4) 154.4 . yes
C42 H42 O2 0.98 2.43 3.10(4) 125.2 . yes

loop_
_geom_torsion_atom_site_label_1
_geom_torsion_atom_site_label_2
_geom_torsion_atom_site_label_3
_geom_torsion_atom_site_label_4
_geom_torsion
_geom_torsion_site_symmetry_1
_geom_torsion_site_symmetry_2
_geom_torsion_site_symmetry_3
_geom_torsion_site_symmetry_4
_geom_torsion_publ_flag
Au1 S1 C1 C2 -125.3(18) . . . . ?
Ni1 S1 C1 C2 -13(2) . . . . ?
Ni1 N1 C2 C1 -68(3) . . . . ?
Ni1 N1 C2 C3 48(3) . . . . ?
S1 C1 C2 N1 50(3) . . . . ?
S1 C1 C2 C3 -61(3) . . . . ?
Ni1 O1 C3 O2 180(2) . . . . ?
Ni1 O1 C3 C2 3(3) . . . . ?
N1 C2 C3 O1 -34(4) . . . . ?
C1 C2 C3 O1 83(3) . . . . ?
N1 C2 C3 O2 150(3) . . . . ?
C1 C2 C3 O2 -94(3) . . . . ?
Ni1 N2 C5 C6 -45(2) . . . . ?
Ni1 N2 C5 C4 71(2) . . . . ?
C7 C4 C5 N2 60(3) . . . . ?
C8 C4 C5 N2 -170(3) . . . . ?
S2 C4 C5 N2 -48(3) . . . . ?
C7 C4 C5 C6 171(2) . . . . ?
C8 C4 C5 C6 -59(3) . . . . ?
S2 C4 C5 C6 63(3) . . . . ?
Ni1 O3 C6 O4 -173(2) . . . . ?
Ni1 O3 C6 C5 10(3) . . . . ?
N2 C5 C6 O3 24(3) . . . . ?
C4 C5 C6 O3 -93(3) . . . . ?
N2 C5 C6 O4 -154(2) . . . . ?
C4 C5 C6 O4 89(3) . . . . ?
C17 P1 C9 C10 54(2) . . . . ?
C11 P1 C9 C10 166(2) . . . . ?
Au1 P1 C9 C10 -75(2) . . . . ?
P1 C9 C10 P2 58(3) . . . . ?
C17 P1 C11 C12 -104.8(13) . . . . ?
C9 P1 C11 C12 147.6(13) . . . . ?
Au1 P1 C11 C12 25.6(12) . . . . ?
C17 P1 C11 C16 62.7(14) . . . . ?
C9 P1 C11 C16 -44.9(14) . . . . ?
Au1 P1 C11 C16 -166.9(9) . . . . ?
C16 C11 C12 C13 0.0 . . . . ?
P1 C11 C12 C13 167.9(14) . . . . ?
C11 C12 C13 C14 0.0 . . . . ?
C12 C13 C14 C15 0.0 . . . . ?
C13 C14 C15 C16 0.0 . . . . ?
C14 C15 C16 C11 0.0 . . . . ?
C12 C11 C16 C15 0.0 . . . . ?
P1 C11 C16 C15 -167.0(15) . . . . ?
C9 P1 C17 C18 -147.6(13) . . . . ?
C11 P1 C17 C18 106.7(13) . . . . ?
Au1 P1 C17 C18 -20.1(13) . . . . ?
C9 P1 C17 C22 37.6(15) . . . . ?
C11 P1 C17 C22 -68.1(14) . . . . ?
Au1 P1 C17 C22 165.1(9) . . . . ?
C22 C17 C18 C19 0.0 . . . . ?
P1 C17 C18 C19 -174.9(15) . . . . ?
C17 C18 C19 C20 0.0 . . . . ?
C18 C19 C20 C21 0.0 . . . . ?
C19 C20 C21 C22 0.0 . . . . ?
C20 C21 C22 C17 0.0 . . . . ?
C18 C17 C22 C21 0.0 . . . . ?
P1 C17 C22 C21 174.8(15) . . . . ?
C29 P2 C23 C24 -84.7(15) . . . . ?
C10 P2 C23 C24 168.7(14) . . . . ?
Au2 P2 C23 C24 39.2(13) . . . . ?
C29 P2 C23 C28 92.7(15) . . . . ?
C10 P2 C23 C28 -13.9(17) . . . . ?
Au2 P2 C23 C28 -143.4(11) . . . . ?
C28 C23 C24 C25 0.0 . . . . ?
P2 C23 C24 C25 177.4(16) . . . . ?
C23 C24 C25 C26 0.0 . . . . ?
C24 C25 C26 C27 0.0 . . . . ?
C25 C26 C27 C28 0.0 . . . . ?
C26 C27 C28 C23 0.0 . . . . ?
C24 C23 C28 C27 0.0 . . . . ?
P2 C23 C28 C27 -177.3(17) . . . . ?
C23 P2 C29 C30 -72.8(15) . . . . ?
C10 P2 C29 C30 35.2(16) . . . . ?
Au2 P2 C29 C30 166.4(10) . . . . ?
C23 P2 C29 C34 104.9(14) . . . . ?
C10 P2 C29 C34 -147.2(13) . . . . ?
Au2 P2 C29 C34 -16.0(14) . . . . ?
C34 C29 C30 C31 0.0 . . . . ?
P2 C29 C30 C31 177.6(16) . . . . ?
C29 C30 C31 C32 0.0 . . . . ?
C30 C31 C32 C33 0.0 . . . . ?
C31 C32 C33 C34 0.0 . . . . ?
C32 C33 C34 C29 0.0 . . . . ?
C30 C29 C34 C33 0.0 . . . . ?
P2 C29 C34 C33 -177.7(15) . . . . ?
Au3 S3 C35 C36 89(2) . . . . ?
Ni2 S3 C35 C36 -10(2) . . . . ?
Ni2 N3 C36 C37 52(3) . . . . ?
Ni2 N3 C36 C35 -76(3) . . . . ?
S3 C35 C36 C37 -67(3) . . . . ?
S3 C35 C36 N3 56(3) . . . . ?
Ni2 O5 C37 O6 165(3) . . . . ?
Ni2 O5 C37 C36 -4(4) . . . . ?
N3 C36 C37 O5 -35(4) . . . . ?
C35 C36 C37 O5 92(4) . . . . ?
N3 C36 C37 O6 156(3) . . . . ?
C35 C36 C37 O6 -78(4) . . . . ?
Au4 S4 C38 C42 5(3) . . . . ?
Ni2 S4 C38 C42 -105(2) . . . . ?
Au4 S4 C38 C41 -124.6(19) . . . . ?
Ni2 S4 C38 C41 124.9(19) . . . . ?
Au4 S4 C38 C39 119.7(17) . . . . ?
Ni2 S4 C38 C39 9.1(19) . . . . ?
Ni2 N4 C39 C40 -43(2) . . . . ?
Ni2 N4 C39 C38 73(2) . . . . ?
C42 C38 C39 N4 72(3) . . . . ?
C41 C38 C39 N4 -169(2) . . . . ?
S4 C38 C39 N4 -51(3) . . . . ?
C42 C38 C39 C40 -175(3) . . . . ?
C41 C38 C39 C40 -56(3) . . . . ?
S4 C38 C39 C40 62(3) . . . . ?
Ni2 O7 C40 O8 180(2) . . . . ?
Ni2 O7 C40 C39 1(3) . . . . ?
N4 C39 C40 O7 30(4) . . . . ?
C38 C39 C40 O7 -82(3) . . . . ?
N4 C39 C40 O8 -148(3) . . . . ?
C38 C39 C40 O8 99(3) . . . . ?
C51 P3 C43 C44 -163(2) . . . . ?
C45 P3 C43 C44 -52(3) . . . . ?
Au3 P3 C43 C44 69(3) . . . . ?
P3 C43 C44 P4 -58(3) . . . . ?
C63 P4 C44 C43 -169(2) . . . . ?
C57 P4 C44 C43 -60(2) . . . . ?
Au4 P4 C44 C43 68(2) . . . . ?
C51 P3 C45 C46 71.5(13) . . . . ?
C43 P3 C45 C46 -42.8(15) . . . . ?
Au3 P3 C45 C46 -164.5(8) . . . . ?
C51 P3 C45 C50 -105.3(13) . . . . ?
C43 P3 C45 C50 140.5(14) . . . . ?
Au3 P3 C45 C50 18.7(13) . . . . ?
C50 C45 C46 C47 0.0 . . . . ?
P3 C45 C46 C47 -176.8(14) . . . . ?
C45 C46 C47 C48 0.0 . . . . ?
C46 C47 C48 C49 0.0 . . . . ?
C47 C48 C49 C50 0.0 . . . . ?
C48 C49 C50 C45 0.0 . . . . ?
C46 C45 C50 C49 0.0 . . . . ?
P3 C45 C50 C49 176.7(15) . . . . ?
C45 P3 C51 C52 98.7(13) . . . . ?
C43 P3 C51 C52 -150.0(14) . . . . ?
Au3 P3 C51 C52 -23.9(13) . . . . ?
C45 P3 C51 C56 -83.1(15) . . . . ?
C43 P3 C51 C56 28.3(17) . . . . ?
Au3 P3 C51 C56 154.3(11) . . . . ?
C56 C51 C52 C53 0.0 . . . . ?
P3 C51 C52 C53 178.3(16) . . . . ?
C51 C52 C53 C54 0.0 . . . . ?
C52 C53 C54 C55 0.0 . . . . ?
C53 C54 C55 C56 0.0 . . . . ?
C54 C55 C56 C51 0.0 . . . . ?
C52 C51 C56 C55 0.0 . . . . ?
P3 C51 C56 C55 -178.2(16) . . . . ?
C63 P4 C57 C58 73.9(14) . . . . ?
C44 P4 C57 C58 -32.6(15) . . . . ?
Au4 P4 C57 C58 -162.9(8) . . . . ?
C63 P4 C57 C62 -102.9(11) . . . . ?
C44 P4 C57 C62 150.6(12) . . . . ?
Au4 P4 C57 C62 20.3(11) . . . . ?
C62 C57 C58 C59 0.0 . . . . ?
P4 C57 C58 C59 -176.7(14) . . . . ?
C57 C58 C59 C60 0.0 . . . . ?
C58 C59 C60 C61 0.0 . . . . ?
C59 C60 C61 C62 0.0 . . . . ?
C60 C61 C62 C57 0.0 . . . . ?
C58 C57 C62 C61 0.0 . . . . ?
P4 C57 C62 C61 177.0(13) . . . . ?
C57 P4 C63 C64 93.5(12) . . . . ?
C44 P4 C63 C64 -157.9(13) . . . . ?
Au4 P4 C63 C64 -31.3(12) . . . . ?
C57 P4 C63 C68 -86.5(15) . . . . ?
C44 P4 C63 C68 22.1(17) . . . . ?
Au4 P4 C63 C68 148.7(11) . . . . ?
C68 C63 C64 C65 0.0 . . . . ?
P4 C63 C64 C65 180.0(14) . . . . ?
C63 C64 C65 C66 0.0 . . . . ?
C64 C65 C66 C67 0.0 . . . . ?
C65 C66 C67 C68 0.0 . . . . ?
C66 C67 C68 C63 0.0 . . . . ?
C64 C63 C68 C67 0.0 . . . . ?
P4 C63 C68 C67 -180.0(16) . . . . ?
